data_7017031
loop_
_publ_author_name
'Blagg, Robin J.'
'L\'opez-G\'omez, Mar\'ia J'
'Charmant, Jonathan P. H.'
'Connelly, Neil G.'
'Cowell, John J.'
'Haddow, Mairi F.'
'Hamilton, Alex'
'Orpen, A. Guy'
'Riis-Johannessen, Thomas'
'Saithong, Saowanit'

_publ_section_title
;
 The oxidative conversion of the N,S-bridged complexes [{RhLL'(\m-X)}(2)]
 to [(RhLL')(3)(\m-X)(2)](+) (X = mt or taz): a comparison with the
 oxidation of N,N-bridged analogues.
;
_journal_issue 43
_journal_name_full 'Dalton transactions (Cambridge, England : 2003)'
_journal_page_first 11497
_journal_page_last 11510
_journal_paper_doi 10.1039/c1dt10930h
_journal_volume 40
_journal_year 2011
_chemical_formula_moiety 'C34 H52 N6 Rh3 S2, F6 P'
_chemical_formula_sum 'C34 H52 F6 N6 P Rh3 S2'
_chemical_formula_weight 1062.64
_chemical_name_systematic
;
?
;
_space_group_IT_number 14
_symmetry_cell_setting monoclinic
_symmetry_space_group_name_Hall '-P 2ybc'
_symmetry_space_group_name_H-M 'P 1 21/c 1'
_atom_sites_solution_hydrogens geom
_atom_sites_solution_primary direct
_atom_sites_solution_secondary difmap
_audit_creation_method SHELXL-97
_cell_angle_alpha 90.00
_cell_angle_beta 93.42(3)
_cell_angle_gamma 90.00
_cell_formula_units_Z 4
_cell_length_a 8.3024(17)
_cell_length_b 21.086(4)
_cell_length_c 21.516(4)
_cell_measurement_reflns_used 9792
_cell_measurement_temperature 173(2)
_cell_measurement_theta_max 27.4645
_cell_measurement_theta_min 2.152
_cell_volume 3760.0(13)
_computing_cell_refinement 'SMART v5.628 (Bruker-AXS, 1997-2002)'
_computing_data_collection 'SMART v5.628 (Bruker-AXS, 1997-2002)'
_computing_data_reduction 'SAINT v7.06A (Bruker-AXS, 1997-2003)'
_computing_molecular_graphics 'Bruker SHELXTL V6.14'
_computing_publication_material 'Bruker SHELXTL V6.14'
_computing_structure_refinement 'SHELXL-97 (Sheldrick, 1997)'
_computing_structure_solution 'SHELXS-97 (Sheldrick, 1990)'
_diffrn_ambient_temperature 173(2)
_diffrn_detector_area_resol_mean 8.366
_diffrn_measured_fraction_theta_full 0.995
_diffrn_measured_fraction_theta_max 0.995
_diffrn_measurement_device_type 'Bruker-AXS D8'
_diffrn_measurement_method '\w scans'
_diffrn_radiation_monochromator graphite
_diffrn_radiation_source 'fine-focus sealed tube'
_diffrn_radiation_type MoK\a
_diffrn_radiation_wavelength 0.71073
_diffrn_reflns_av_R_equivalents 0.0526
_diffrn_reflns_av_sigmaI/netI 0.0410
_diffrn_reflns_limit_h_max 10
_diffrn_reflns_limit_h_min -10
_diffrn_reflns_limit_k_max 27
_diffrn_reflns_limit_k_min -27
_diffrn_reflns_limit_l_max 27
_diffrn_reflns_limit_l_min -27
_diffrn_reflns_number 41346
_diffrn_reflns_theta_full 27.49
_diffrn_reflns_theta_max 27.49
_diffrn_reflns_theta_min 2.15
_exptl_absorpt_coefficient_mu 1.521
_exptl_absorpt_correction_T_max 0.833
_exptl_absorpt_correction_T_min 0.666
_exptl_absorpt_correction_type multi-scan
_exptl_absorpt_process_details 'SADABS V2.03'
_exptl_crystal_colour 'dark red'
_exptl_crystal_density_diffrn 1.877
_exptl_crystal_density_method 'not measured'
_exptl_crystal_description block
_exptl_crystal_F_000 2136
_exptl_crystal_size_max 0.22
_exptl_crystal_size_mid 0.15
_exptl_crystal_size_min 0.12
_refine_diff_density_max 1.346
_refine_diff_density_min -0.837
_refine_diff_density_rms 0.133
_refine_ls_extinction_method none
_refine_ls_goodness_of_fit_ref 1.088
_refine_ls_hydrogen_treatment constr
_refine_ls_matrix_type full
_refine_ls_number_parameters 473
_refine_ls_number_reflns 8591
_refine_ls_number_restraints 0
_refine_ls_restrained_S_all 1.088
_refine_ls_R_factor_all 0.0476
_refine_ls_R_factor_gt 0.0384
_refine_ls_shift/su_max 0.002
_refine_ls_shift/su_mean 0.000
_refine_ls_structure_factor_coef Fsqd
_refine_ls_weighting_details 'calc w=1/[\s^2^(Fo^2^)+(0.0402P)^2^+4.6215P] where P=(Fo^2^+2Fc^2^)/3'
_refine_ls_weighting_scheme calc
_refine_ls_wR_factor_gt 0.0831
_refine_ls_wR_factor_ref 0.0864
_reflns_number_gt 7438
_reflns_number_total 8591
_reflns_threshold_expression >2sigma(I)
_cod_data_source_file c1dt10930h.txt
_cod_data_source_block 9
_cod_depositor_comments
;
The following automatic conversions were performed:

'_exptl_absorpt_correction_type' value 'MULTI-SCAN' changed to
'multi-scan' according to
/home/saulius/struct/CIF-dictionaries/cif_core.dic dictionary named
'cif_core.dic' version 2.4.1 from 2010-06-29.

Automatic conversion script
Id: cif_fix_values 1715 2011-07-08 13:25:40Z adriana 
;
_cod_original_cell_volume 3760.1(13)
_cod_original_sg_symbol_Hall 'P 2ybc'
_cod_original_sg_symbol_H-M P21/c
_cod_database_code 7017031

loop_
_symmetry_equiv_pos_as_xyz
'x, y, z'
'-x, y+1/2, -z+1/2'
'-x, -y, -z'
'x, -y-1/2, z-1/2'

loop_
_atom_site_label
_atom_site_type_symbol
_atom_site_fract_x
_atom_site_fract_y
_atom_site_fract_z
_atom_site_U_iso_or_equiv
_atom_site_adp_type
_atom_site_occupancy
_atom_site_symmetry_multiplicity
_atom_site_calc_flag
_atom_site_refinement_flags
Rh1 Rh 0.68814(3) 0.607379(12) 0.345484(12) 0.01024(7) Uani 1 1 d .
Rh2 Rh 0.29648(3) 0.478795(12) 0.195497(12) 0.01079(7) Uani 1 1 d .
Rh3 Rh 0.50921(3) 0.468615(12) 0.329232(12) 0.01035(7) Uani 1 1 d .
S1 S 0.41315(10) 0.57234(4) 0.34452(4) 0.01090(16) Uani 1 1 d .
S2 S 0.57775(10) 0.48285(4) 0.22580(4) 0.01126(17) Uani 1 1 d .
N1 N 0.2731(4) 0.57274(13) 0.22358(13) 0.0129(6) Uani 1 1 d .
N2 N 0.1953(4) 0.61595(14) 0.18296(14) 0.0146(6) Uani 1 1 d .
N3 N 0.2677(4) 0.66388(13) 0.27149(14) 0.0129(6) Uani 1 1 d .
N4 N 0.6847(4) 0.60471(14) 0.24855(13) 0.0128(6) Uani 1 1 d .
N5 N 0.7324(4) 0.65720(14) 0.21399(14) 0.0145(6) Uani 1 1 d .
N6 N 0.6360(4) 0.58295(13) 0.14955(13) 0.0114(6) Uani 1 1 d .
C1 C 0.3174(4) 0.60242(16) 0.27642(16) 0.0128(7) Uani 1 1 d .
C2 C 0.1953(4) 0.67024(16) 0.21266(16) 0.0135(7) Uani 1 1 d .
C3 C 0.1241(5) 0.73026(17) 0.18705(18) 0.0184(8) Uani 1 1 d .
H3A H 0.1076 0.7268 0.1417 0.028 Uiso 1 1 calc R
H3B H 0.1975 0.7656 0.1975 0.028 Uiso 1 1 calc R
H3C H 0.0203 0.7380 0.2051 0.028 Uiso 1 1 calc R
C4 C 0.2871(4) 0.71266(16) 0.31996(17) 0.0140(7) Uani 1 1 d .
H4A H 0.2841 0.6923 0.3613 0.017 Uiso 1 1 calc R
H4B H 0.1956 0.7427 0.3154 0.017 Uiso 1 1 calc R
C5 C 0.4435(5) 0.74890(17) 0.31680(18) 0.0176(8) Uani 1 1 d .
H5A H 0.5347 0.7195 0.3227 0.026 Uiso 1 1 calc R
H5B H 0.4505 0.7812 0.3496 0.026 Uiso 1 1 calc R
H5C H 0.4468 0.7694 0.2760 0.026 Uiso 1 1 calc R
C6 C 0.6299(4) 0.56081(16) 0.20882(15) 0.0114(7) Uani 1 1 d .
C7 C 0.7026(4) 0.64239(16) 0.15533(16) 0.0138(7) Uani 1 1 d .
C8 C 0.7416(5) 0.68281(17) 0.10120(17) 0.0174(8) Uani 1 1 d .
H8A H 0.7819 0.7240 0.1163 0.026 Uiso 1 1 calc R
H8B H 0.6441 0.6890 0.0739 0.026 Uiso 1 1 calc R
H8C H 0.8243 0.6619 0.0779 0.026 Uiso 1 1 calc R
C9 C 0.5742(4) 0.55091(17) 0.09212(16) 0.0140(7) Uani 1 1 d .
H9A H 0.5536 0.5829 0.0589 0.017 Uiso 1 1 calc R
H9B H 0.4704 0.5300 0.0997 0.017 Uiso 1 1 calc R
C10 C 0.6913(5) 0.50181(18) 0.07021(17) 0.0190(8) Uani 1 1 d .
H10A H 0.7907 0.5228 0.0589 0.028 Uiso 1 1 calc R
H10B H 0.6424 0.4795 0.0338 0.028 Uiso 1 1 calc R
H10C H 0.7166 0.4713 0.1037 0.028 Uiso 1 1 calc R
C11 C 0.9087(4) 0.66023(18) 0.34970(17) 0.0170(7) Uani 1 1 d .
H11 H 0.9317 0.6820 0.3099 0.020 Uiso 1 1 calc R
C12 C 0.9426(4) 0.59565(18) 0.35031(17) 0.0168(7) Uani 1 1 d .
H12 H 0.9867 0.5794 0.3111 0.020 Uiso 1 1 calc R
C13 C 0.9963(5) 0.55855(19) 0.40807(18) 0.0199(8) Uani 1 1 d .
H13A H 1.1105 0.5688 0.4197 0.024 Uiso 1 1 calc R
H13B H 0.9898 0.5127 0.3986 0.024 Uiso 1 1 calc R
C14 C 0.8931(4) 0.57289(18) 0.46405(17) 0.0173(7) Uani 1 1 d .
H14A H 0.8920 0.5351 0.4913 0.021 Uiso 1 1 calc R
H14B H 0.9430 0.6082 0.4886 0.021 Uiso 1 1 calc R
C15 C 0.7210(4) 0.59049(17) 0.44342(16) 0.0149(7) Uani 1 1 d .
H15 H 0.6381 0.5617 0.4600 0.018 Uiso 1 1 calc R
C16 C 0.6675(4) 0.65227(17) 0.43369(16) 0.0139(7) Uani 1 1 d .
H16 H 0.5536 0.6595 0.4447 0.017 Uiso 1 1 calc R
C17 C 0.7725(5) 0.71075(17) 0.43910(17) 0.0185(8) Uani 1 1 d .
H17A H 0.7963 0.7206 0.4837 0.022 Uiso 1 1 calc R
H17B H 0.7127 0.7471 0.4199 0.022 Uiso 1 1 calc R
C18 C 0.9315(5) 0.70237(17) 0.40743(17) 0.0183(8) Uani 1 1 d .
H18A H 0.9723 0.7444 0.3952 0.022 Uiso 1 1 calc R
H18B H 1.0128 0.6830 0.4372 0.022 Uiso 1 1 calc R
C19 C 0.0397(4) 0.47210(18) 0.19195(18) 0.0190(8) Uani 1 1 d .
H19 H -0.0147 0.5080 0.2128 0.023 Uiso 1 1 calc R
C20 C 0.0877(5) 0.48623(18) 0.13237(18) 0.0176(8) Uani 1 1 d .
H20 H 0.0625 0.5307 0.1189 0.021 Uiso 1 1 calc R
C21 C 0.0870(5) 0.43910(17) 0.07851(17) 0.0176(7) Uani 1 1 d .
H21A H 0.0576 0.4615 0.0390 0.021 Uiso 1 1 calc R
H21B H 0.0042 0.4062 0.0844 0.021 Uiso 1 1 calc R
C22 C 0.2519(5) 0.40719(18) 0.07393(17) 0.0174(7) Uani 1 1 d .
H22A H 0.2362 0.3650 0.0543 0.021 Uiso 1 1 calc R
H22B H 0.3181 0.4330 0.0467 0.021 Uiso 1 1 calc R
C23 C 0.3423(4) 0.39917(16) 0.13648(17) 0.0145(7) Uani 1 1 d .
H23 H 0.4592 0.3887 0.1340 0.017 Uiso 1 1 calc R
C24 C 0.2747(4) 0.37707(16) 0.19014(17) 0.0148(7) Uani 1 1 d .
H24 H 0.3526 0.3539 0.2192 0.018 Uiso 1 1 calc R
C25 C 0.1020(5) 0.35434(18) 0.19221(19) 0.0204(8) Uani 1 1 d .
H25A H 0.0983 0.3178 0.2210 0.024 Uiso 1 1 calc R
H25B H 0.0630 0.3398 0.1502 0.024 Uiso 1 1 calc R
C26 C -0.0093(5) 0.40681(19) 0.2139(2) 0.0224(8) Uani 1 1 d .
H26A H -0.1212 0.3979 0.1978 0.027 Uiso 1 1 calc R
H26B H -0.0075 0.4066 0.2599 0.027 Uiso 1 1 calc R
C27 C 0.5721(4) 0.37028(16) 0.31678(16) 0.0147(7) Uani 1 1 d .
H27 H 0.5924 0.3588 0.2728 0.018 Uiso 1 1 calc R
C28 C 0.7001(4) 0.40199(17) 0.34804(17) 0.0154(7) Uani 1 1 d .
H28 H 0.7951 0.4086 0.3223 0.018 Uiso 1 1 calc R
C29 C 0.7432(5) 0.39766(18) 0.41696(18) 0.0195(8) Uani 1 1 d .
H29A H 0.8221 0.4314 0.4289 0.023 Uiso 1 1 calc R
H29B H 0.7956 0.3563 0.4262 0.023 Uiso 1 1 calc R
C30 C 0.5960(5) 0.40445(18) 0.45640(17) 0.0181(8) Uani 1 1 d .
H30A H 0.5480 0.3621 0.4625 0.022 Uiso 1 1 calc R
H30B H 0.6313 0.4215 0.4979 0.022 Uiso 1 1 calc R
C31 C 0.4692(5) 0.44814(17) 0.42583(16) 0.0152(7) Uani 1 1 d .
H31 H 0.4458 0.4865 0.4511 0.018 Uiso 1 1 calc R
C32 C 0.3381(5) 0.42746(17) 0.38715(16) 0.0151(7) Uani 1 1 d .
H32 H 0.2380 0.4533 0.3905 0.018 Uiso 1 1 calc R
C33 C 0.3071(5) 0.35962(17) 0.36835(18) 0.0181(8) Uani 1 1 d .
H33A H 0.2228 0.3587 0.3338 0.022 Uiso 1 1 calc R
H33B H 0.2648 0.3365 0.4040 0.022 Uiso 1 1 calc R
C34 C 0.4572(5) 0.32507(17) 0.34764(18) 0.0183(8) Uani 1 1 d .
H34A H 0.5144 0.3051 0.3843 0.022 Uiso 1 1 calc R
H34B H 0.4238 0.2910 0.3179 0.022 Uiso 1 1 calc R
P1 P 0.72285(12) 0.30620(5) 0.00400(5) 0.0172(2) Uani 1 1 d .
F1 F 0.8981(3) 0.28587(13) -0.01470(12) 0.0323(6) Uani 1 1 d .
F2 F 0.7919(3) 0.32009(11) 0.07410(11) 0.0259(5) Uani 1 1 d .
F3 F 0.6868(3) 0.23440(11) 0.02377(12) 0.0334(6) Uani 1 1 d .
F4 F 0.7587(4) 0.37743(11) -0.01517(12) 0.0353(6) Uani 1 1 d .
F5 F 0.6521(3) 0.29173(12) -0.06558(11) 0.0292(6) Uani 1 1 d .
F6 F 0.5470(3) 0.32661(14) 0.02289(12) 0.0377(7) Uani 1 1 d .

loop_
_atom_site_aniso_label
_atom_site_aniso_U_11
_atom_site_aniso_U_22
_atom_site_aniso_U_33
_atom_site_aniso_U_23
_atom_site_aniso_U_13
_atom_site_aniso_U_12
Rh1 0.00764(13) 0.01302(13) 0.01010(13) -0.00011(9) 0.00078(10) -0.00104(10)
Rh2 0.00812(13) 0.01078(13) 0.01342(13) -0.00177(10) 0.00025(10) 0.00041(10)
Rh3 0.00974(14) 0.01029(13) 0.01120(13) 0.00097(9) 0.00214(10) 0.00096(10)
S1 0.0089(4) 0.0116(4) 0.0123(4) 0.0000(3) 0.0010(3) -0.0001(3)
S2 0.0101(4) 0.0116(4) 0.0122(4) 0.0004(3) 0.0015(3) 0.0001(3)
N1 0.0123(15) 0.0124(14) 0.0140(14) -0.0018(11) -0.0003(12) 0.0017(11)
N2 0.0109(15) 0.0153(15) 0.0174(15) 0.0013(12) -0.0019(12) 0.0031(12)
N3 0.0104(15) 0.0118(14) 0.0167(15) 0.0007(11) 0.0024(12) -0.0004(11)
N4 0.0093(15) 0.0159(14) 0.0130(14) 0.0008(11) 0.0001(11) -0.0022(11)
N5 0.0116(15) 0.0163(15) 0.0158(15) 0.0029(12) 0.0025(12) -0.0025(12)
N6 0.0107(15) 0.0124(14) 0.0112(14) 0.0003(11) 0.0009(11) -0.0002(11)
C1 0.0096(17) 0.0120(16) 0.0173(17) 0.0008(13) 0.0052(13) 0.0005(13)
C2 0.0113(17) 0.0163(17) 0.0131(16) 0.0029(13) 0.0017(13) -0.0009(13)
C3 0.0176(19) 0.0163(17) 0.0206(19) 0.0034(14) -0.0046(15) 0.0019(14)
C4 0.0115(18) 0.0134(16) 0.0171(17) -0.0023(13) 0.0016(14) 0.0007(13)
C5 0.0161(19) 0.0155(17) 0.0210(19) 0.0030(14) -0.0012(15) -0.0035(14)
C6 0.0074(16) 0.0146(16) 0.0124(16) 0.0013(13) 0.0024(13) 0.0011(13)
C7 0.0108(17) 0.0145(17) 0.0164(17) 0.0019(13) 0.0027(14) 0.0008(13)
C8 0.019(2) 0.0180(18) 0.0145(17) 0.0051(14) -0.0020(15) -0.0056(14)
C9 0.0132(18) 0.0175(17) 0.0110(16) -0.0011(13) -0.0008(13) 0.0007(14)
C10 0.020(2) 0.0219(19) 0.0151(18) -0.0006(14) 0.0026(15) 0.0039(15)
C11 0.0110(18) 0.0247(19) 0.0154(18) 0.0012(14) 0.0012(14) -0.0070(14)
C12 0.0060(16) 0.0260(19) 0.0186(18) -0.0026(15) 0.0037(14) -0.0026(14)
C13 0.0122(19) 0.024(2) 0.023(2) 0.0015(15) -0.0008(15) 0.0025(15)
C14 0.0137(19) 0.0221(19) 0.0157(18) 0.0055(14) -0.0029(14) 0.0013(14)
C15 0.0138(18) 0.0197(18) 0.0113(16) 0.0012(13) 0.0015(13) -0.0011(14)
C16 0.0098(17) 0.0189(17) 0.0130(17) -0.0008(13) 0.0006(13) 0.0000(13)
C17 0.021(2) 0.0170(18) 0.0174(18) -0.0029(14) -0.0022(15) 0.0005(15)
C18 0.020(2) 0.0174(18) 0.0169(18) -0.0001(14) -0.0013(15) -0.0051(15)
C19 0.0087(18) 0.025(2) 0.023(2) -0.0063(15) 0.0005(15) 0.0018(14)
C20 0.0143(18) 0.0166(18) 0.0211(19) -0.0039(14) -0.0055(15) 0.0034(14)
C21 0.0173(19) 0.0164(18) 0.0185(18) -0.0016(14) -0.0028(15) 0.0001(14)
C22 0.0168(19) 0.0183(18) 0.0171(18) -0.0026(14) 0.0004(15) 0.0019(15)
C23 0.0116(17) 0.0152(17) 0.0166(17) -0.0033(13) -0.0006(14) 0.0007(13)
C24 0.0145(18) 0.0103(16) 0.0198(18) -0.0038(13) 0.0021(14) 0.0019(13)
C25 0.019(2) 0.0195(19) 0.023(2) -0.0015(15) 0.0029(16) -0.0069(15)
C26 0.0138(19) 0.027(2) 0.027(2) -0.0023(16) 0.0066(16) -0.0056(16)
C27 0.0173(19) 0.0123(16) 0.0148(17) -0.0008(13) 0.0039(14) 0.0042(14)
C28 0.0129(18) 0.0147(17) 0.0188(18) 0.0022(14) 0.0037(14) 0.0087(14)
C29 0.0159(19) 0.0207(19) 0.0219(19) 0.0040(15) -0.0002(15) 0.0045(15)
C30 0.021(2) 0.0182(18) 0.0147(17) 0.0013(14) 0.0007(15) 0.0040(15)
C31 0.0178(19) 0.0143(17) 0.0141(17) -0.0002(13) 0.0067(14) 0.0014(14)
C32 0.0155(19) 0.0170(17) 0.0136(17) 0.0037(13) 0.0080(14) 0.0004(14)
C33 0.019(2) 0.0136(17) 0.0226(19) -0.0007(14) 0.0065(15) -0.0051(14)
C34 0.022(2) 0.0124(17) 0.0208(19) 0.0015(14) 0.0068(16) 0.0029(14)
P1 0.0125(5) 0.0190(5) 0.0198(5) -0.0023(4) -0.0020(4) 0.0012(4)
F1 0.0157(12) 0.0480(16) 0.0337(14) 0.0077(12) 0.0054(10) 0.0110(11)
F2 0.0265(13) 0.0281(12) 0.0221(12) 0.0005(10) -0.0079(10) -0.0021(10)
F3 0.0423(16) 0.0228(13) 0.0351(14) 0.0000(10) 0.0031(12) -0.0124(11)
F4 0.0526(18) 0.0202(12) 0.0320(14) 0.0033(10) -0.0070(13) -0.0007(12)
F5 0.0251(13) 0.0430(15) 0.0190(12) -0.0086(10) -0.0029(10) -0.0020(11)
F6 0.0177(13) 0.0673(19) 0.0279(14) -0.0067(13) -0.0002(10) 0.0172(13)

loop_
_atom_type_symbol
_atom_type_description
_atom_type_scat_dispersion_real
_atom_type_scat_dispersion_imag
_atom_type_scat_source
C C 0.0033 0.0016 'International Tables Vol C Tables 4.2.6.8 and 6.1.1.4'
H H 0.0000 0.0000 'International Tables Vol C Tables 4.2.6.8 and 6.1.1.4'
N N 0.0061 0.0033 'International Tables Vol C Tables 4.2.6.8 and 6.1.1.4'
F F 0.0171 0.0103 'International Tables Vol C Tables 4.2.6.8 and 6.1.1.4'
P P 0.1023 0.0942 'International Tables Vol C Tables 4.2.6.8 and 6.1.1.4'
S S 0.1246 0.1234 'International Tables Vol C Tables 4.2.6.8 and 6.1.1.4'
Rh Rh -1.1178 0.9187 'International Tables Vol C Tables 4.2.6.8 and 6.1.1.4'

loop_
_geom_angle_atom_site_label_1
_geom_angle_atom_site_label_2
_geom_angle_atom_site_label_3
_geom_angle
N4 Rh1 C12 89.99(13)
N4 Rh1 C16 154.61(12)
C12 Rh1 C16 98.08(14)
N4 Rh1 C15 167.05(13)
C12 Rh1 C15 82.21(14)
C16 Rh1 C15 37.90(13)
N4 Rh1 C11 90.97(13)
C12 Rh1 C11 38.05(14)
C16 Rh1 C11 81.11(14)
C15 Rh1 C11 89.22(14)
N4 Rh1 S1 91.54(9)
C12 Rh1 S1 155.27(10)
C16 Rh1 S1 91.00(10)
C15 Rh1 S1 91.30(11)
C11 Rh1 S1 166.42(11)
N4 Rh1 Rh3 83.72(8)
C12 Rh1 Rh3 110.07(10)
C16 Rh1 Rh3 115.38(10)
C15 Rh1 Rh3 89.25(10)
C11 Rh1 Rh3 147.87(11)
S1 Rh1 Rh3 45.71(2)
N4 Rh1 Rh2 52.77(8)
C12 Rh1 Rh2 123.55(10)
C16 Rh1 Rh2 134.53(10)
C15 Rh1 Rh2 124.23(10)
C11 Rh1 Rh2 143.00(10)
S1 Rh1 Rh2 43.53(3)
Rh3 Rh1 Rh2 37.768(7)
N1 Rh2 C19 87.89(13)
N1 Rh2 C20 91.63(13)
C19 Rh2 C20 38.14(15)
N1 Rh2 C23 159.30(13)
C19 Rh2 C23 97.97(14)
C20 Rh2 C23 81.25(14)
N1 Rh2 C24 162.34(13)
C19 Rh2 C24 81.47(14)
C20 Rh2 C24 88.67(14)
C23 Rh2 C24 37.75(13)
N1 Rh2 S2 89.61(9)
C19 Rh2 S2 166.13(11)
C20 Rh2 S2 155.65(11)
C23 Rh2 S2 89.12(10)
C24 Rh2 S2 97.34(10)
N1 Rh2 Rh3 82.12(8)
C19 Rh2 Rh3 120.65(11)
C20 Rh2 Rh3 158.46(11)
C23 Rh2 Rh3 111.11(10)
C24 Rh2 Rh3 91.19(10)
S2 Rh2 Rh3 45.48(3)
N1 Rh2 Rh1 52.44(8)
C19 Rh2 Rh1 129.99(10)
C20 Rh2 Rh1 143.77(10)
C23 Rh2 Rh1 130.25(10)
C24 Rh2 Rh1 126.80(10)
S2 Rh2 Rh1 41.19(2)
Rh3 Rh2 Rh1 37.746(13)
C32 Rh3 C28 97.71(14)
C32 Rh3 C27 81.71(14)
C28 Rh3 C27 37.86(14)
C32 Rh3 C31 38.00(14)
C28 Rh3 C31 80.91(14)
C27 Rh3 C31 88.84(13)
C32 Rh3 S2 144.51(10)
C28 Rh3 S2 92.56(10)
C27 Rh3 S2 86.05(10)
C31 Rh3 S2 173.46(10)
C32 Rh3 S1 93.06(10)
C28 Rh3 S1 146.73(10)
C27 Rh3 S1 174.04(10)
C31 Rh3 S1 88.77(10)
S2 Rh3 S1 96.70(3)
C32 Rh3 Rh1 127.80(10)
C28 Rh3 Rh1 103.85(10)
C27 Rh3 Rh1 139.14(10)
C31 Rh3 Rh1 99.75(10)
S2 Rh3 Rh1 81.59(3)
S1 Rh3 Rh1 46.74(2)
C32 Rh3 Rh2 101.31(10)
C28 Rh3 Rh2 124.14(10)
C27 Rh3 Rh2 94.31(10)
C31 Rh3 Rh2 138.25(10)
S2 Rh3 Rh2 46.47(3)
S1 Rh3 Rh2 83.86(2)
Rh1 Rh3 Rh2 104.486(15)
C1 S1 Rh3 111.18(12)
C1 S1 Rh1 106.33(12)
Rh3 S1 Rh1 87.55(3)
C6 S2 Rh3 113.34(12)
C6 S2 Rh2 103.16(12)
Rh3 S2 Rh2 88.05(4)
C1 N1 N2 108.8(3)
C1 N1 Rh2 132.0(2)
N2 N1 Rh2 119.2(2)
C2 N2 N1 106.2(3)
C1 N3 C2 106.2(3)
C1 N3 C4 126.3(3)
C2 N3 C4 127.6(3)
C6 N4 N5 107.9(3)
C6 N4 Rh1 130.5(2)
N5 N4 Rh1 121.4(2)
C7 N5 N4 106.2(3)
C6 N6 C7 105.4(3)
C6 N6 C9 126.7(3)
C7 N6 C9 127.8(3)
N1 C1 N3 108.3(3)
N1 C1 S1 129.5(3)
N3 C1 S1 122.2(3)
N2 C2 N3 110.5(3)
N2 C2 C3 125.0(3)
N3 C2 C3 124.5(3)
N3 C4 C5 112.4(3)
N4 C6 N6 109.6(3)
N4 C6 S2 127.2(3)
N6 C6 S2 122.9(3)
N5 C7 N6 110.9(3)
N5 C7 C8 125.3(3)
N6 C7 C8 123.7(3)
N6 C9 C10 112.1(3)
C12 C11 C18 123.1(3)
C12 C11 Rh1 70.3(2)
C18 C11 Rh1 113.6(2)
C11 C12 C13 124.3(3)
C11 C12 Rh1 71.7(2)
C13 C12 Rh1 110.1(2)
C12 C13 C14 112.9(3)
C15 C14 C13 112.0(3)
C16 C15 C14 124.1(3)
C16 C15 Rh1 71.0(2)
C14 C15 Rh1 113.1(2)
C15 C16 C17 125.2(3)
C15 C16 Rh1 71.1(2)
C17 C16 Rh1 110.7(2)
C16 C17 C18 112.4(3)
C11 C18 C17 111.1(3)
C20 C19 C26 125.1(3)
C20 C19 Rh2 71.3(2)
C26 C19 Rh2 109.5(3)
C19 C20 C21 124.7(3)
C19 C20 Rh2 70.6(2)
C21 C20 Rh2 113.6(2)
C20 C21 C22 111.8(3)
C23 C22 C21 112.9(3)
C24 C23 C22 124.9(3)
C24 C23 Rh2 71.2(2)
C22 C23 Rh2 110.0(2)
C23 C24 C25 124.0(3)
C23 C24 Rh2 71.0(2)
C25 C24 Rh2 113.0(2)
C24 C25 C26 111.7(3)
C19 C26 C25 112.5(3)
C28 C27 C34 124.5(3)
C28 C27 Rh3 70.3(2)
C34 C27 Rh3 112.6(2)
C27 C28 C29 125.1(3)
C27 C28 Rh3 71.9(2)
C29 C28 Rh3 110.8(2)
C28 C29 C30 112.8(3)
C31 C30 C29 111.8(3)
C32 C31 C30 124.3(3)
C32 C31 Rh3 69.5(2)
C30 C31 Rh3 113.2(2)
C31 C32 C33 124.8(3)
C31 C32 Rh3 72.5(2)
C33 C32 Rh3 109.9(2)
C32 C33 C34 113.6(3)
C27 C34 C33 111.7(3)
F4 P1 F1 90.05(15)
F4 P1 F6 89.96(16)
F1 P1 F6 179.91(19)
F4 P1 F5 90.07(14)
F1 P1 F5 90.13(14)
F6 P1 F5 89.96(14)
F4 P1 F3 179.68(15)
F1 P1 F3 90.04(15)
F6 P1 F3 89.95(16)
F5 P1 F3 90.24(14)
F4 P1 F2 90.55(13)
F1 P1 F2 90.34(14)
F6 P1 F2 89.57(14)
F5 P1 F2 179.23(15)
F3 P1 F2 89.14(13)

loop_
_geom_bond_atom_site_label_1
_geom_bond_atom_site_label_2
_geom_bond_distance
Rh1 N4 2.085(3)
Rh1 C12 2.124(4)
Rh1 C16 2.137(3)
Rh1 C15 2.138(3)
Rh1 C11 2.141(4)
Rh1 S1 2.3986(10)
Rh1 Rh3 3.2907(7)
Rh1 Rh2 5.2046(13)
Rh2 N1 2.083(3)
Rh2 C19 2.134(4)
Rh2 C20 2.143(4)
Rh2 C23 2.153(3)
Rh2 C24 2.155(3)
Rh2 S2 2.3883(11)
Rh2 Rh3 3.2923(10)
Rh3 C32 2.130(3)
Rh3 C28 2.138(3)
Rh3 C27 2.159(3)
Rh3 C31 2.168(3)
Rh3 S2 2.3489(10)
Rh3 S1 2.3577(9)
S1 C1 1.744(4)
S2 C6 1.744(3)
N1 C1 1.330(4)
N1 N2 1.394(4)
N2 C2 1.311(5)
N3 C1 1.362(4)
N3 C2 1.375(5)
N3 C4 1.467(4)
N4 C6 1.322(4)
N4 N5 1.404(4)
N5 C7 1.309(5)
N6 C6 1.362(4)
N6 C7 1.372(4)
N6 C9 1.474(4)
C2 C3 1.489(5)
C4 C5 1.512(5)
C7 C8 1.494(5)
C9 C10 1.514(5)
C11 C12 1.390(5)
C11 C18 1.530(5)
C12 C13 1.513(5)
C13 C14 1.549(5)
C14 C15 1.517(5)
C15 C16 1.388(5)
C16 C17 1.510(5)
C17 C18 1.532(5)
C19 C20 1.397(5)
C19 C26 1.519(5)
C20 C21 1.526(5)
C21 C22 1.534(5)
C22 C23 1.511(5)
C23 C24 1.394(5)
C24 C25 1.515(5)
C25 C26 1.532(5)
C27 C28 1.394(5)
C27 C34 1.528(5)
C28 C29 1.507(5)
C29 C30 1.535(5)
C30 C31 1.519(5)
C31 C32 1.400(5)
C32 C33 1.505(5)
C33 C34 1.533(5)
P1 F4 1.590(3)
P1 F1 1.592(3)
P1 F6 1.597(3)
P1 F5 1.605(2)
P1 F3 1.606(3)
P1 F2 1.608(2)
